data_7251862
loop_
_publ_author_name
'Kuncov\'a, Lucie'
'Lazarov\'a, Jana'
'Kotek, Jan'
'Kub\'i\<cek, Vojt\<ech'
'Hermann, Petr'

_publ_section_title
;
 Dipyridinophane ligands -- synthesis and coordination study
;
_journal_issue 20
_journal_name_full 'RSC Advances'
_journal_page_first 18220
_journal_page_last 18231
_journal_paper_doi 10.1039/D6RA00469E
_journal_volume 16
_journal_year 2026
_chemical_formula_moiety 'C14 H16 Cl2 N4 Zn, 0.5(C3 H8 O), H2 O'
_chemical_formula_sum 'C15.5 H22 Cl2 N4 O1.5 Zn'
_chemical_formula_weight 424.64
_space_group_crystal_system orthorhombic
_space_group_IT_number 70
_space_group_name_Hall '-F 2uv 2vw'
_space_group_name_H-M_alt 'F d d d :2'
_atom_sites_solution_hydrogens mixed
_atom_sites_solution_primary direct
_atom_sites_solution_secondary difmap
_audit_creation_method SHELXL-2017/1
_audit_update_record
;
2026-02-20 deposited with the CCDC.	2026-03-16 downloaded from the CCDC.
;
_cell_angle_alpha 90
_cell_angle_beta 90
_cell_angle_gamma 90
_cell_formula_units_Z 16
_cell_length_a 8.6134(3)
_cell_length_b 28.9571(13)
_cell_length_c 29.0239(13)
_cell_measurement_reflns_used 9875
_cell_measurement_temperature 120(2)
_cell_measurement_theta_max 28.2431
_cell_measurement_theta_min 2.8072
_cell_volume 7239.1(5)
_computing_cell_refinement 'SAINT V8.41 (Bruker AXS LLC)'
_computing_data_collection 'Bruker Instrument Service v8.5.1.2.Release'
_computing_data_reduction 'SAINT V8.41 (Bruker AXS LLC)'
_computing_structure_refinement 'SHELXL-2017/1 (Sheldrick, 2017)'
_computing_structure_solution 'SHELXT 2018/2 (Sheldrick, 2018)'
_diffrn_ambient_temperature 120(2)
_diffrn_detector_area_resol_mean 7.391
_diffrn_measured_fraction_theta_full 0.999
_diffrn_measured_fraction_theta_max 0.999
_diffrn_measurement_device 'KAPPA diffractometer'
_diffrn_measurement_device_type 'Bruker D8 QUEST'
_diffrn_measurement_method '\w and \f scans'
_diffrn_radiation_type MoK\a
_diffrn_radiation_wavelength 0.71073
_diffrn_reflns_av_R_equivalents 0.0239
_diffrn_reflns_av_unetI/netI 0.0130
_diffrn_reflns_Laue_measured_fraction_full 0.999
_diffrn_reflns_Laue_measured_fraction_max 0.999
_diffrn_reflns_limit_h_max 11
_diffrn_reflns_limit_h_min -11
_diffrn_reflns_limit_k_max 38
_diffrn_reflns_limit_k_min -38
_diffrn_reflns_limit_l_max 38
_diffrn_reflns_limit_l_min -38
_diffrn_reflns_number 19686
_diffrn_reflns_point_group_measured_fraction_full 0.999
_diffrn_reflns_point_group_measured_fraction_max 0.999
_diffrn_reflns_theta_full 25.242
_diffrn_reflns_theta_max 28.277
_diffrn_reflns_theta_min 2.565
_diffrn_source 'microfocus sealed tube'
_diffrn_source_type 'INCOATEC I\mS'
_exptl_absorpt_coefficient_mu 1.665
_exptl_absorpt_correction_T_max 0.887
_exptl_absorpt_correction_T_min 0.522
_exptl_absorpt_correction_type multi-scan
_exptl_absorpt_process_details
;
Krause, L., Herbst-Irmer, R., Sheldrick, G. M., Stalke, D. (2015).
"Comparison of silver and molybdenum microfocus X-ray sources for single-crystal
 structure determination"
J. Appl. Cryst. 48, 3-10.
doi:10.1107/S1600576714022985
;
_exptl_crystal_colour colourless
_exptl_crystal_density_diffrn 1.558
_exptl_crystal_description plate
_exptl_crystal_F_000 3504
_exptl_crystal_size_max 0.449
_exptl_crystal_size_mid 0.224
_exptl_crystal_size_min 0.074
_refine_diff_density_max 0.402
_refine_diff_density_min -0.331
_refine_diff_density_rms 0.051
_refine_ls_extinction_method none
_refine_ls_goodness_of_fit_ref 1.069
_refine_ls_hydrogen_treatment mixed
_refine_ls_matrix_type full
_refine_ls_number_parameters 125
_refine_ls_number_reflns 2256
_refine_ls_number_restraints 2
_refine_ls_restrained_S_all 1.070
_refine_ls_R_factor_all 0.0239
_refine_ls_R_factor_gt 0.0219
_refine_ls_shift/su_max 0.003
_refine_ls_shift/su_mean 0.000
_refine_ls_structure_factor_coef Fsqd
_refine_ls_weighting_details 'w=1/[\s^2^(Fo^2^)+(0.0226P)^2^+21.6933P] where P=(Fo^2^+2Fc^2^)/3'
_refine_ls_weighting_scheme calc
_refine_ls_wR_factor_gt 0.0552
_refine_ls_wR_factor_ref 0.0564
_reflns_Friedel_coverage 0.000
_reflns_number_gt 2117
_reflns_number_total 2256
_reflns_threshold_expression 'I > 2\s(I)'
_cod_data_source_file d6ra00469e2.cif
_cod_data_source_block znpy2n2
_cod_depositor_comments
;
The following automatic conversions were performed:

data item '_exptl_absorpt_correction_type' value 'Multi-Scan' was
changed to 'multi-scan' in accordance with the
/home/data/users/saulius/crontab/automatic-downloads/rss-feeds/RSC/lib/dictionaries/cif_core.dic
dictionary named 'cif_core.dic' version 2.4.2 last updated on
2011-04-26.

Automatic conversion script
Id: cif_fix_values 8170 2020-07-09 18:12:32Z antanas 
;
_cod_original_sg_symbol_H-M 'F d d d'
_cod_original_formula_sum 'C15.50 H22 Cl2 N4 O1.50 Zn'
_cod_database_code 7251862
_shelx_shelxl_version_number 2017/1
_shelx_space_group_comment
;
The symmetry employed for this shelxl refinement is uniquely defined
by the following loop, which should always be used as a source of
symmetry information in preference to the above space-group names.
They are only intended as comments.
;
_shelx_estimated_absorpt_t_min 0.522
_shelx_estimated_absorpt_t_max 0.887

loop_
_space_group_symop_operation_xyz
'x, y, z'
'-x+3/4, -y+3/4, z'
'-x+3/4, y, -z+3/4'
'x, -y+3/4, -z+3/4'
'x, y+1/2, z+1/2'
'-x+3/4, -y+5/4, z+1/2'
'-x+3/4, y+1/2, -z+5/4'
'x, -y+5/4, -z+5/4'
'x+1/2, y, z+1/2'
'-x+5/4, -y+3/4, z+1/2'
'-x+5/4, y, -z+5/4'
'x+1/2, -y+3/4, -z+5/4'
'x+1/2, y+1/2, z'
'-x+5/4, -y+5/4, z'
'-x+5/4, y+1/2, -z+3/4'
'x+1/2, -y+5/4, -z+3/4'
'-x, -y, -z'
'x-3/4, y-3/4, -z'
'x-3/4, -y, z-3/4'
'-x, y-3/4, z-3/4'
'-x, -y+1/2, -z+1/2'
'x-3/4, y-1/4, -z+1/2'
'x-3/4, -y+1/2, z-1/4'
'-x, y-1/4, z-1/4'
'-x+1/2, -y, -z+1/2'
'x-1/4, y-3/4, -z+1/2'
'x-1/4, -y, z-1/4'
'-x+1/2, y-3/4, z-1/4'
'-x+1/2, -y+1/2, -z'
'x-1/4, y-1/4, -z'
'x-1/4, -y+1/2, z-3/4'
'-x+1/2, y-1/4, z-3/4'

loop_
_atom_site_label
_atom_site_type_symbol
_atom_site_fract_x
_atom_site_fract_y
_atom_site_fract_z
_atom_site_U_iso_or_equiv
_atom_site_adp_type
_atom_site_occupancy
_atom_site_site_symmetry_order
_atom_site_calc_flag
_atom_site_refinement_flags_posn
_atom_site_refinement_flags_adp
_atom_site_refinement_flags_occupancy
_atom_site_disorder_assembly
_atom_site_disorder_group
Zn1 Zn 0.375000 0.375000 0.67892(2) 0.01351(7) Uani 1 2 d S T P . .
Cl1 Cl 0.36297(4) 0.43463(2) 0.62220(2) 0.01879(8) Uani 1 1 d . . . . .
N1 N 0.35724(13) 0.42263(4) 0.73417(4) 0.0146(2) Uani 1 1 d . . . . .
C2 C 0.48761(16) 0.44011(5) 0.75212(5) 0.0165(3) Uani 1 1 d . . . . .
C3 C 0.63492(16) 0.42840(5) 0.72630(5) 0.0201(3) Uani 1 1 d . . . . .
H31 H 0.655932 0.452806 0.703246 0.024 Uiso 1 1 calc R U . . .
H32 H 0.722965 0.427789 0.748221 0.024 Uiso 1 1 calc R U . . .
N4 N 0.62460(13) 0.38332(4) 0.70270(4) 0.0161(2) Uani 1 1 d . . . . .
H41 H 0.685(2) 0.3844(6) 0.6794(6) 0.027(5) Uiso 1 1 d . . . . .
C5 C 0.66762(16) 0.34347(5) 0.73153(5) 0.0191(3) Uani 1 1 d . . . . .
H51 H 0.740690 0.353886 0.755727 0.023 Uiso 1 1 calc R U . . .
H52 H 0.722280 0.320482 0.712189 0.023 Uiso 1 1 calc R U . . .
C6 C 0.22031(16) 0.42954(5) 0.75424(5) 0.0162(3) Uani 1 1 d . . . . .
C7 C 0.48395(17) 0.46789(5) 0.79104(5) 0.0208(3) Uani 1 1 d . . . . .
H71 H 0.576879 0.480089 0.803801 0.025 Uiso 1 1 calc R U . . .
C8 C 0.34054(19) 0.47739(5) 0.81086(5) 0.0240(3) Uani 1 1 d . . . . .
H81 H 0.334056 0.497423 0.836710 0.029 Uiso 1 1 calc R U . . .
C9 C 0.20713(17) 0.45767(5) 0.79294(5) 0.0213(3) Uani 1 1 d . . . . .
H91 H 0.108860 0.463210 0.806731 0.026 Uiso 1 1 calc R U . . .
O1W O 0.125000 0.23895(7) 0.625000 0.0565(7) Uani 1 2 d S T P . .
H11W H 0.2054(11) 0.2589(10) 0.6246(11) 0.079(10) Uiso 1 1 d D . . . .
C1A C -0.0522(8) 0.1280(4) 0.6296(4) 0.0350(17) Uiso 0.25 1 d D . P A -1
H11A H -0.124048 0.143760 0.650570 0.042 Uiso 0.25 1 d R U P A -1
H12A H -0.086613 0.096129 0.624907 0.042 Uiso 0.25 1 d R U P A -1
H13A H -0.050238 0.144219 0.599971 0.042 Uiso 0.25 1 d R U P A -1
C2A C 0.1095(7) 0.1276(4) 0.64735(18) 0.0271(13) Uiso 0.25 1 d D . P A -1
H21A H 0.132775 0.098868 0.665118 0.032 Uiso 0.25 1 d R U P A -1
O2A O 0.0991(5) 0.16204(17) 0.67518(17) 0.0300(10) Uiso 0.25 1 d . . P A -1
H21O H 0.107166 0.186625 0.659274 0.036 Uiso 0.25 1 d R U P A -1
C3A C 0.2318(11) 0.1318(3) 0.6109(3) 0.047(2) Uiso 0.25 1 d D . P A -1
H31A H 0.178688 0.145113 0.584174 0.057 Uiso 0.25 1 d R U P A -1
H32A H 0.278255 0.102149 0.602331 0.057 Uiso 0.25 1 d R U P A -1
H33A H 0.313371 0.152964 0.621338 0.057 Uiso 0.25 1 d R U P A -1

loop_
_atom_site_aniso_label
_atom_site_aniso_U_11
_atom_site_aniso_U_22
_atom_site_aniso_U_33
_atom_site_aniso_U_23
_atom_site_aniso_U_13
_atom_site_aniso_U_12
Zn1 0.01341(11) 0.01777(12) 0.00934(11) 0.000 0.000 0.00142(8)
Cl1 0.02240(16) 0.02031(16) 0.01366(15) 0.00257(11) 0.00110(12) 0.00393(12)
N1 0.0148(5) 0.0172(5) 0.0119(5) 0.0004(4) -0.0009(4) 0.0022(4)
C2 0.0176(6) 0.0176(6) 0.0144(6) 0.0015(5) -0.0016(5) 0.0014(5)
C3 0.0159(6) 0.0231(7) 0.0212(7) -0.0033(5) 0.0003(5) -0.0025(5)
N4 0.0139(5) 0.0218(6) 0.0125(5) 0.0000(4) 0.0023(4) 0.0011(4)
C5 0.0132(6) 0.0259(7) 0.0181(6) 0.0033(5) -0.0004(5) 0.0045(5)
C6 0.0170(6) 0.0192(6) 0.0124(6) 0.0005(5) -0.0007(5) 0.0044(5)
C7 0.0235(7) 0.0210(7) 0.0180(7) -0.0033(5) -0.0053(5) 0.0012(5)
C8 0.0311(8) 0.0257(7) 0.0151(6) -0.0055(6) -0.0031(6) 0.0071(6)
C9 0.0228(7) 0.0258(7) 0.0154(6) -0.0026(5) 0.0014(5) 0.0079(6)
O1W 0.0431(12) 0.0232(9) 0.103(2) 0.000 0.0106(13) 0.000

loop_
_atom_type_symbol
_atom_type_description
_atom_type_scat_dispersion_real
_atom_type_scat_dispersion_imag
_atom_type_scat_source
C C 0.0033 0.0016 'International Tables Vol C Tables 4.2.6.8 and 6.1.1.4'
H H 0.0000 0.0000 'International Tables Vol C Tables 4.2.6.8 and 6.1.1.4'
Cl Cl 0.1484 0.1585 'International Tables Vol C Tables 4.2.6.8 and 6.1.1.4'
N N 0.0061 0.0033 'International Tables Vol C Tables 4.2.6.8 and 6.1.1.4'
O O 0.0106 0.0060 'International Tables Vol C Tables 4.2.6.8 and 6.1.1.4'
Zn Zn 0.2839 1.4301 'International Tables Vol C Tables 4.2.6.8 and 6.1.1.4'

loop_
_geom_angle_atom_site_label_1
_geom_angle_atom_site_label_2
_geom_angle_atom_site_label_3
_geom_angle
_geom_angle_site_symmetry_1
_geom_angle_site_symmetry_3
_geom_angle_publ_flag
N1 Zn1 N1 81.74(6) . 2 ?
N1 Zn1 N4 76.76(4) . 2 ?
N1 Zn1 N4 76.67(4) 2 2 ?
N1 Zn1 N4 76.67(4) . . ?
N1 Zn1 N4 76.76(4) 2 . ?
N4 Zn1 N4 144.61(6) 2 . ?
N1 Zn1 Cl1 174.11(3) . 2 ?
N1 Zn1 Cl1 92.75(3) 2 2 ?
N4 Zn1 Cl1 100.01(3) 2 2 ?
N4 Zn1 Cl1 104.20(3) . 2 ?
N1 Zn1 Cl1 92.75(3) . . ?
N1 Zn1 Cl1 174.11(3) 2 . ?
N4 Zn1 Cl1 104.19(3) 2 . ?
N4 Zn1 Cl1 100.01(3) . . ?
Cl1 Zn1 Cl1 92.833(18) 2 . ?
C6 N1 C2 121.11(12) . . ?
C6 N1 Zn1 119.53(9) . . ?
C2 N1 Zn1 118.70(9) . . ?
N1 C2 C7 121.18(13) . . ?
N1 C2 C3 115.25(12) . . ?
C7 C2 C3 123.55(13) . . ?
N4 C3 C2 112.19(11) . . ?
N4 C3 H31 109.2 . . ?
C2 C3 H31 109.2 . . ?
N4 C3 H32 109.2 . . ?
C2 C3 H32 109.2 . . ?
H31 C3 H32 107.9 . . ?
C5 N4 C3 114.44(11) . . ?
C5 N4 Zn1 109.13(8) . . ?
C3 N4 Zn1 106.97(8) . . ?
C5 N4 H41 109.2(13) . . ?
C3 N4 H41 107.4(13) . . ?
Zn1 N4 H41 109.7(13) . . ?
N4 C5 C6 113.26(11) . 2 ?
N4 C5 H51 108.9 . . ?
C6 C5 H51 108.9 2 . ?
N4 C5 H52 108.9 . . ?
C6 C5 H52 108.9 2 . ?
H51 C5 H52 107.7 . . ?
N1 C6 C9 120.90(13) . . ?
N1 C6 C5 116.04(12) . 2 ?
C9 C6 C5 123.03(12) . 2 ?
C2 C7 C8 118.16(13) . . ?
C2 C7 H71 120.9 . . ?
C8 C7 H71 120.9 . . ?
C9 C8 C7 120.03(13) . . ?
C9 C8 H81 120.0 . . ?
C7 C8 H81 120.0 . . ?
C8 C9 C6 118.48(13) . . ?
C8 C9 H91 120.8 . . ?
C6 C9 H91 120.8 . . ?
H11W O1W H11W 100(3) . 11_455 ?
C2A C1A H11A 112.4 . . ?
C2A C1A H12A 109.0 . . ?
H11A C1A H12A 109.5 . . ?
C2A C1A H13A 107.0 . . ?
H11A C1A H13A 109.5 . . ?
H12A C1A H13A 109.5 . . ?
O2A C2A C1A 98.4(7) . . ?
O2A C2A C3A 115.5(8) . . ?
C1A C2A C3A 114.5(7) . . ?
O2A C2A H21A 109.6 . . ?
C1A C2A H21A 111.9 . . ?
C3A C2A H21A 106.9 . . ?
C2A O2A H21O 107.6 . . ?
C2A C3A H31A 105.2 . . ?
C2A C3A H32A 113.3 . . ?
H31A C3A H32A 109.5 . . ?
C2A C3A H33A 109.7 . . ?
H31A C3A H33A 109.5 . . ?
H32A C3A H33A 109.5 . . ?

loop_
_geom_bond_atom_site_label_1
_geom_bond_atom_site_label_2
_geom_bond_distance
_geom_bond_site_symmetry_2
_geom_bond_publ_flag
Zn1 N1 2.1206(11) . ?
Zn1 N1 2.1207(11) 2 ?
Zn1 N4 2.2708(12) 2 ?
Zn1 N4 2.2709(12) . ?
Zn1 Cl1 2.3878(4) 2 ?
Zn1 Cl1 2.3878(4) . ?
N1 C6 1.3306(17) . ?
N1 C2 1.3375(17) . ?
C2 C7 1.3872(19) . ?
C2 C3 1.5121(19) . ?
C3 N4 1.4768(18) . ?
C3 H31 0.9900 . ?
C3 H32 0.9900 . ?
N4 C5 1.4729(17) . ?
N4 H41 0.85(2) . ?
C5 C6 1.5132(19) 2 ?
C5 H51 0.9900 . ?
C5 H52 0.9900 . ?
C6 C9 1.3920(19) . ?
C7 C8 1.390(2) . ?
C7 H71 0.9500 . ?
C8 C9 1.385(2) . ?
C8 H81 0.9500 . ?
C9 H91 0.9500 . ?
O1W H11W 0.90(2) . ?
O1W H11W 0.90(2) 11_455 ?
C1A C2A 1.484(7) . ?
C1A H11A 0.9800 . ?
C1A H12A 0.9800 . ?
C1A H13A 0.9800 . ?
C2A O2A 1.286(10) . ?
C2A C3A 1.497(7) . ?
C2A H21A 1.0000 . ?
O2A H21O 0.8514 . ?
C3A H31A 0.9800 . ?
C3A H32A 0.9800 . ?
C3A H33A 0.9800 . ?
